data_7112324
loop_
_publ_author_name
'Shi, Yao-Cheng'
'Gu, Fei'

_publ_section_title
;
 Syntheses and crystal structures of neutral tetrairon complexes with the
 unique SCPPh2S ligand.
;
_journal_issue 22
_journal_name_full 'Chemical communications (Cambridge, England)'
_journal_page_first 2255
_journal_page_last 2257
_journal_paper_doi 10.1039/c3cc00169e
_journal_volume 49
_journal_year 2013
_chemical_formula_moiety 'C28 H15 Fe4 O14 P S3'
_chemical_formula_sum 'C28 H15 Fe4 O14 P S3'
_chemical_formula_weight 925.98
_chemical_name_systematic
;
?
;
_space_group_IT_number 14
_space_group_name_Hall '-P 2ybc'
_symmetry_cell_setting monoclinic
_symmetry_space_group_name_Hall '-P 2ybc'
_symmetry_space_group_name_H-M 'P 1 21/c 1'
_atom_sites_solution_hydrogens geom
_atom_sites_solution_primary direct
_atom_sites_solution_secondary difmap
_audit_creation_method SHELXL-97
_cell_angle_alpha 90.00
_cell_angle_beta 102.271(3)
_cell_angle_gamma 90.00
_cell_formula_units_Z 4
_cell_length_a 10.0883(9)
_cell_length_b 13.9167(13)
_cell_length_c 25.9381(14)
_cell_measurement_reflns_used 6008
_cell_measurement_temperature 296
_cell_measurement_theta_max 27.52
_cell_measurement_theta_min 1.61
_cell_volume 3558.4(5)
_computing_cell_refinement 'SAINT-Plus (Bruker, 2003)'
_computing_data_collection 'SMART (Bruker, 2002)'
_computing_data_reduction 'SAINT-Plus (Bruker, 2003)'
_computing_molecular_graphics 'PLATON (Spek, 2009);WinGX (Farrugia, 1999)'
_computing_publication_material 'publCIF (Westrip, 2010)'
_computing_structure_refinement 'SHELXTL (Sheldrick, 2008)'
_computing_structure_solution 'SIR2004 (Burla <i>et al.</i>, 2005)'
_diffrn_ambient_temperature 296
_diffrn_measured_fraction_theta_full 0.995
_diffrn_measured_fraction_theta_max 0.995
_diffrn_measurement_device_type 'Bruker SMART APEX CCD'
_diffrn_measurement_method '\w and \f'
_diffrn_radiation_monochromator graphite
_diffrn_radiation_source 'fine-focus sealed tube'
_diffrn_radiation_type MoK\a
_diffrn_radiation_wavelength 0.71073
_diffrn_reflns_av_R_equivalents 0.0461
_diffrn_reflns_av_sigmaI/netI 0.0435
_diffrn_reflns_limit_h_max 13
_diffrn_reflns_limit_h_min -12
_diffrn_reflns_limit_k_max 18
_diffrn_reflns_limit_k_min -18
_diffrn_reflns_limit_l_max 33
_diffrn_reflns_limit_l_min -32
_diffrn_reflns_number 30961
_diffrn_reflns_theta_full 27.52
_diffrn_reflns_theta_max 27.52
_diffrn_reflns_theta_min 1.61
_exptl_absorpt_coefficient_mu 1.883
_exptl_absorpt_correction_T_max 0.752
_exptl_absorpt_correction_T_min 0.701
_exptl_absorpt_correction_type multi-scan
_exptl_absorpt_process_details '(SADABS; Sheldrick, 2004)'
_exptl_crystal_colour Red
_exptl_crystal_density_diffrn 1.729
_exptl_crystal_density_method 'not measured'
_exptl_crystal_description Prism
_exptl_crystal_F_000 1848
_exptl_crystal_size_max 0.21
_exptl_crystal_size_mid 0.16
_exptl_crystal_size_min 0.15
_refine_diff_density_max 0.532
_refine_diff_density_min -0.891
_refine_diff_density_rms 0.074
_refine_ls_extinction_method none
_refine_ls_goodness_of_fit_ref 1.032
_refine_ls_hydrogen_treatment constr
_refine_ls_matrix_type full
_refine_ls_number_parameters 452
_refine_ls_number_reflns 8149
_refine_ls_number_restraints 7
_refine_ls_restrained_S_all 1.035
_refine_ls_R_factor_all 0.0571
_refine_ls_R_factor_gt 0.0357
_refine_ls_shift/su_max 0.004
_refine_ls_shift/su_mean 0.000
_refine_ls_structure_factor_coef Fsqd
_refine_ls_weighting_details 'calc w=1/[\s^2^(Fo^2^)+(0.0350P)^2^+1.4860P] where P=(Fo^2^+2Fc^2^)/3'
_refine_ls_weighting_scheme calc
_refine_ls_wR_factor_gt 0.0786
_refine_ls_wR_factor_ref 0.0889
_reflns_number_gt 6008
_reflns_number_total 8149
_reflns_threshold_expression >2\s(I)
_cod_duplicate_entry 7108914
_cod_data_source_file c3cc00169e.txt
_cod_data_source_block 2
_cod_original_sg_symbol_H-M 'P 21/c'
_cod_database_code 7112324

loop_
_symmetry_equiv_pos_as_xyz
'x, y, z'
'-x, y+1/2, -z+1/2'
'-x, -y, -z'
'x, -y-1/2, z-1/2'

loop_
_atom_site_label
_atom_site_type_symbol
_atom_site_fract_x
_atom_site_fract_y
_atom_site_fract_z
_atom_site_U_iso_or_equiv
_atom_site_adp_type
_atom_site_occupancy
_atom_site_symmetry_multiplicity
_atom_site_calc_flag
_atom_site_refinement_flags
C1 C 1.0117(3) 0.8292(2) 0.95156(12) 0.0418(7) Uani 1 1 d .
C2 C 0.9683(3) 0.8214(3) 1.05074(13) 0.0490(8) Uani 1 1 d .
C3 C 1.0815(4) 0.6765(3) 1.01836(14) 0.0527(9) Uani 1 1 d .
C4 C 0.7274(4) 0.7131(3) 1.07229(14) 0.0581(10) Uani 1 1 d .
C5 C 0.8074(3) 0.5502(2) 1.04495(12) 0.0447(7) Uani 1 1 d .
C6 C 0.5581(3) 0.6226(2) 0.99438(12) 0.0429(7) Uani 1 1 d .
C7 C 0.7915(3) 0.9304(2) 0.83528(13) 0.0481(8) Uani 1 1 d .
C8 C 0.7470(3) 0.9911(2) 0.92946(13) 0.0451(8) Uani 1 1 d .
C9 C 0.5942(4) 1.0530(2) 0.84852(15) 0.0562(9) Uani 1 1 d .
C10 C 0.4582(3) 0.8822(3) 0.96370(15) 0.0595(10) Uani 1 1 d .
C11 C 0.3308(4) 0.9581(3) 0.88080(16) 0.0603(10) Uani 1 1 d .
C12 C 0.3283(3) 0.7660(2) 0.89388(13) 0.0427(7) Uani 1 1 d .
C13 C 0.6418(3) 0.80445(19) 0.90620(10) 0.0288(6) Uani 1 1 d .
C14 C 0.5573(3) 0.59811(19) 0.86097(10) 0.0315(6) Uani 1 1 d .
C15 C 0.4383(3) 0.6162(2) 0.82414(12) 0.0401(7) Uani 1 1 d .
H15 H 0.4195 0.6780 0.8110 0.048 Uiso 1 1 calc R
C16 C 0.3474(3) 0.5422(2) 0.80681(13) 0.0490(8) Uani 1 1 d .
H16 H 0.2681 0.5549 0.7821 0.059 Uiso 1 1 calc R
C17 C 0.3734(4) 0.4505(2) 0.82577(14) 0.0540(9) Uani 1 1 d .
H17 H 0.3119 0.4012 0.8142 0.065 Uiso 1 1 calc R
C18 C 0.4912(4) 0.4323(2) 0.86202(14) 0.0561(9) Uani 1 1 d .
H18 H 0.5092 0.3702 0.8749 0.067 Uiso 1 1 calc R
C19 C 0.5834(3) 0.5048(2) 0.87963(12) 0.0439(7) Uani 1 1 d .
H19 H 0.6631 0.4912 0.9040 0.053 Uiso 1 1 calc R
C20 C 0.7746(3) 0.69405(19) 0.82533(10) 0.0320(6) Uani 1 1 d .
C21 C 0.7001(3) 0.6907(2) 0.77359(11) 0.0389(7) Uani 1 1 d .
H21 H 0.6058 0.6911 0.7669 0.047 Uiso 1 1 calc R
C22 C 0.7663(4) 0.6867(2) 0.73212(12) 0.0496(8) Uani 1 1 d .
H22 H 0.7161 0.6840 0.6977 0.059 Uiso 1 1 calc R
C23 C 0.9055(4) 0.6867(3) 0.74124(14) 0.0609(10) Uani 1 1 d .
H23 H 0.9492 0.6840 0.7131 0.073 Uiso 1 1 calc R
C24 C 0.9805(4) 0.6907(3) 0.79250(14) 0.0636(10) Uani 1 1 d .
H24 H 1.0748 0.6912 0.7988 0.076 Uiso 1 1 calc R
C25 C 0.9156(3) 0.6940(3) 0.83455(12) 0.0471(8) Uani 1 1 d .
H25 H 0.9663 0.6962 0.8689 0.057 Uiso 1 1 calc R
C26 C 0.3828(3) 0.9356(2) 0.76584(12) 0.0466(8) Uani 1 1 d .
H26A H 0.3571 0.9915 0.7838 0.056 Uiso 1 1 calc R
H26B H 0.4324 0.9577 0.7399 0.056 Uiso 1 1 calc R
C27 C 0.2579(4) 0.8835(3) 0.73857(14) 0.0552(9) Uani 1 1 d .
C28 C 0.0498(5) 0.9054(4) 0.6792(2) 0.1154(12) Uani 1 1 d U
H28A H 0.0664 0.8551 0.6561 0.173 Uiso 1 1 calc R
H28B H -0.0019 0.9556 0.6589 0.173 Uiso 1 1 calc R
H28C H -0.0001 0.8800 0.7038 0.173 Uiso 1 1 calc R
Fe1 Fe 0.93465(4) 0.74971(3) 0.992250(15) 0.03317(11) Uani 1 1 d .
Fe2 Fe 0.73451(4) 0.65836(3) 1.011479(15) 0.03329(11) Uani 1 1 d .
Fe3 Fe 0.65452(4) 0.93593(3) 0.870598(16) 0.03452(11) Uani 1 1 d .
Fe4 Fe 0.44942(4) 0.86124(3) 0.895248(17) 0.03495(11) Uani 1 1 d .
O1 O 1.0603(2) 0.87986(19) 0.92681(10) 0.0619(7) Uani 1 1 d .
O2 O 0.9904(3) 0.8650(2) 1.08916(10) 0.0824(9) Uani 1 1 d .
O3 O 1.1751(3) 0.6334(2) 1.03696(12) 0.0912(10) Uani 1 1 d .
O4 O 0.7224(4) 0.7492(2) 1.11140(11) 0.1100(13) Uani 1 1 d .
O5 O 0.8557(3) 0.48441(19) 1.06721(10) 0.0716(8) Uani 1 1 d .
O6 O 0.4460(2) 0.6032(2) 0.98553(11) 0.0683(7) Uani 1 1 d .
O7 O 0.8742(3) 0.9334(2) 0.81168(11) 0.0780(8) Uani 1 1 d .
O8 O 0.8077(3) 1.03090(18) 0.96551(10) 0.0680(7) Uani 1 1 d .
O9 O 0.5563(3) 1.12832(19) 0.83546(14) 0.0969(11) Uani 1 1 d .
O10 O 0.4523(3) 0.8932(3) 1.00704(12) 0.1064(12) Uani 1 1 d .
O11 O 0.2562(3) 1.0204(2) 0.87197(15) 0.1080(12) Uani 1 1 d .
O12 O 0.2461(2) 0.70998(19) 0.89516(11) 0.0691(7) Uani 1 1 d .
O13 O 0.2326(3) 0.8010(2) 0.74397(13) 0.0967(11) Uani 1 1 d .
O14 O 0.1771(3) 0.9435(2) 0.70758(14) 0.1113(11) Uani 1 1 d U
P1 P 0.68829(7) 0.69135(5) 0.88036(3) 0.02722(15) Uani 1 1 d .
S1 S 0.83126(7) 0.62658(5) 0.94189(3) 0.03189(16) Uani 1 1 d .
S2 S 0.72220(7) 0.80511(5) 0.97588(3) 0.03154(15) Uani 1 1 d .
S3 S 0.49190(7) 0.85831(5) 0.81351(3) 0.03647(17) Uani 1 1 d .

loop_
_atom_site_aniso_label
_atom_site_aniso_U_11
_atom_site_aniso_U_22
_atom_site_aniso_U_33
_atom_site_aniso_U_23
_atom_site_aniso_U_13
_atom_site_aniso_U_12
C1 0.0369(17) 0.0450(18) 0.0434(18) -0.0048(14) 0.0080(14) -0.0012(14)
C2 0.0391(18) 0.063(2) 0.0431(19) -0.0051(16) 0.0044(15) -0.0131(16)
C3 0.045(2) 0.053(2) 0.053(2) -0.0003(16) -0.0038(16) -0.0005(16)
C4 0.083(3) 0.053(2) 0.044(2) -0.0004(16) 0.0252(19) -0.0225(19)
C5 0.0455(19) 0.0479(19) 0.0379(17) 0.0029(15) 0.0021(14) -0.0098(15)
C6 0.0458(19) 0.0405(17) 0.0426(18) 0.0046(14) 0.0101(15) -0.0023(14)
C7 0.0411(18) 0.051(2) 0.052(2) 0.0098(16) 0.0096(16) -0.0027(15)
C8 0.0437(18) 0.0365(17) 0.057(2) 0.0011(15) 0.0147(16) -0.0097(14)
C9 0.048(2) 0.041(2) 0.073(2) 0.0021(17) -0.0020(18) -0.0067(16)
C10 0.0392(19) 0.079(3) 0.063(2) -0.012(2) 0.0180(17) 0.0086(18)
C11 0.057(2) 0.048(2) 0.086(3) 0.0157(19) 0.037(2) 0.0125(18)
C12 0.0323(16) 0.0442(18) 0.0514(19) 0.0017(15) 0.0084(14) 0.0070(14)
C13 0.0265(13) 0.0293(14) 0.0303(14) 0.0010(11) 0.0057(11) -0.0013(11)
C14 0.0321(15) 0.0317(14) 0.0315(14) -0.0048(11) 0.0088(12) -0.0062(12)
C15 0.0344(16) 0.0362(16) 0.0475(18) -0.0037(13) 0.0038(14) -0.0040(13)
C16 0.0352(17) 0.054(2) 0.054(2) -0.0096(16) 0.0004(15) -0.0088(15)
C17 0.052(2) 0.047(2) 0.062(2) -0.0103(17) 0.0106(18) -0.0217(16)
C18 0.066(2) 0.0377(18) 0.063(2) 0.0031(16) 0.0094(19) -0.0114(16)
C19 0.0453(18) 0.0405(17) 0.0429(18) 0.0018(14) 0.0026(14) -0.0048(14)
C20 0.0369(15) 0.0313(14) 0.0291(14) -0.0015(11) 0.0101(12) -0.0038(12)
C21 0.0442(17) 0.0415(17) 0.0307(15) 0.0032(13) 0.0072(13) -0.0043(14)
C22 0.066(2) 0.055(2) 0.0283(16) -0.0007(14) 0.0110(15) -0.0056(17)
C23 0.071(3) 0.078(3) 0.042(2) -0.0064(18) 0.0331(19) -0.008(2)
C24 0.045(2) 0.097(3) 0.056(2) -0.010(2) 0.0256(18) -0.007(2)
C25 0.0376(17) 0.071(2) 0.0346(17) -0.0087(15) 0.0114(14) -0.0058(16)
C26 0.0440(18) 0.0451(18) 0.0466(19) 0.0128(15) 0.0003(15) -0.0008(15)
C27 0.045(2) 0.062(2) 0.052(2) 0.0115(18) -0.0040(16) -0.0053(17)
C28 0.0784(19) 0.104(2) 0.129(2) 0.0418(19) -0.0557(17) -0.0146(17)
Fe1 0.0296(2) 0.0377(2) 0.0302(2) -0.00153(17) 0.00175(17) -0.00427(17)
Fe2 0.0370(2) 0.0363(2) 0.0265(2) 0.00016(17) 0.00654(17) -0.00629(17)
Fe3 0.0297(2) 0.0311(2) 0.0423(2) 0.00371(18) 0.00681(18) -0.00233(17)
Fe4 0.0272(2) 0.0331(2) 0.0459(3) 0.00039(18) 0.01086(18) 0.00176(17)
O1 0.0572(15) 0.0697(17) 0.0626(16) 0.0085(13) 0.0216(13) -0.0160(13)
O2 0.085(2) 0.106(2) 0.0552(17) -0.0394(16) 0.0130(15) -0.0325(18)
O3 0.0690(19) 0.095(2) 0.093(2) 0.0049(18) -0.0209(17) 0.0323(17)
O4 0.199(4) 0.094(2) 0.0545(17) -0.0342(17) 0.068(2) -0.055(2)
O5 0.0737(18) 0.0627(17) 0.0686(17) 0.0241(14) -0.0067(14) 0.0020(14)
O6 0.0398(14) 0.0762(18) 0.087(2) 0.0145(15) 0.0093(13) -0.0087(13)
O7 0.0660(17) 0.095(2) 0.087(2) 0.0149(16) 0.0469(16) 0.0004(15)
O8 0.0729(18) 0.0606(16) 0.0657(17) -0.0151(14) 0.0038(14) -0.0281(14)
O9 0.091(2) 0.0405(16) 0.144(3) 0.0247(17) -0.011(2) 0.0061(15)
O10 0.081(2) 0.184(4) 0.0604(19) -0.028(2) 0.0291(17) 0.029(2)
O11 0.103(2) 0.081(2) 0.160(3) 0.052(2) 0.073(2) 0.0585(19)
O12 0.0429(14) 0.0635(16) 0.104(2) 0.0035(15) 0.0239(14) -0.0156(13)
O13 0.075(2) 0.070(2) 0.121(3) 0.0249(19) -0.0328(18) -0.0219(16)
O14 0.0750(18) 0.100(2) 0.125(2) 0.0437(18) -0.0550(16) -0.0146(15)
P1 0.0258(3) 0.0301(4) 0.0253(3) -0.0014(3) 0.0045(3) -0.0017(3)
S1 0.0324(4) 0.0334(4) 0.0279(3) -0.0020(3) 0.0020(3) 0.0030(3)
S2 0.0333(4) 0.0319(4) 0.0295(4) -0.0042(3) 0.0071(3) -0.0015(3)
S3 0.0330(4) 0.0345(4) 0.0401(4) 0.0038(3) 0.0037(3) 0.0013(3)

loop_
_atom_type_symbol
_atom_type_description
_atom_type_scat_dispersion_real
_atom_type_scat_dispersion_imag
_atom_type_scat_source
C C 0.0033 0.0016 'International Tables Vol C Tables 4.2.6.8 and 6.1.1.4'
H H 0.0000 0.0000 'International Tables Vol C Tables 4.2.6.8 and 6.1.1.4'
Fe Fe 0.3463 0.8444 'International Tables Vol C Tables 4.2.6.8 and 6.1.1.4'
O O 0.0106 0.0060 'International Tables Vol C Tables 4.2.6.8 and 6.1.1.4'
P P 0.1023 0.0942 'International Tables Vol C Tables 4.2.6.8 and 6.1.1.4'
S S 0.1246 0.1234 'International Tables Vol C Tables 4.2.6.8 and 6.1.1.4'

loop_
_geom_angle_atom_site_label_1
_geom_angle_atom_site_label_2
_geom_angle_atom_site_label_3
_geom_angle
O1 C1 Fe1 178.9(3)
O2 C2 Fe1 178.0(3)
O3 C3 Fe1 176.5(3)
O4 C4 Fe2 179.4(4)
O5 C5 Fe2 177.6(3)
O6 C6 Fe2 176.5(3)
O7 C7 Fe3 175.0(3)
O8 C8 Fe3 176.1(3)
O9 C9 Fe3 178.6(4)
O10 C10 Fe4 174.1(3)
O11 C11 Fe4 179.2(5)
O12 C12 Fe4 174.7(3)
P1 C13 S2 106.04(13)
P1 C13 Fe4 126.41(14)
S2 C13 Fe4 110.12(13)
P1 C13 Fe3 123.96(13)
S2 C13 Fe3 112.52(13)
Fe4 C13 Fe3 75.21(9)
C15 C14 C19 118.7(3)
C15 C14 P1 121.6(2)
C19 C14 P1 119.3(2)
C14 C15 C16 120.2(3)
C14 C15 H15 119.9
C16 C15 H15 119.9
C17 C16 C15 120.7(3)
C17 C16 H16 119.6
C15 C16 H16 119.6
C16 C17 C18 119.2(3)
C16 C17 H17 120.4
C18 C17 H17 120.4
C17 C18 C19 121.0(3)
C17 C18 H18 119.5
C19 C18 H18 119.5
C18 C19 C14 120.1(3)
C18 C19 H19 119.9
C14 C19 H19 119.9
C25 C20 C21 119.3(3)
C25 C20 P1 120.4(2)
C21 C20 P1 120.2(2)
C22 C21 C20 120.0(3)
C22 C21 H21 120.0
C20 C21 H21 120.0
C23 C22 C21 120.8(3)
C23 C22 H22 119.6
C21 C22 H22 119.6
C22 C23 C24 119.7(3)
C22 C23 H23 120.1
C24 C23 H23 120.1
C23 C24 C25 120.2(3)
C23 C24 H24 119.9
C25 C24 H24 119.9
C24 C25 C20 120.1(3)
C24 C25 H25 120.0
C20 C25 H25 120.0
C27 C26 S3 111.2(2)
C27 C26 H26A 109.4
S3 C26 H26A 109.4
C27 C26 H26B 109.4
S3 C26 H26B 109.4
H26A C26 H26B 108.0
O13 C27 O14 124.3(3)
O13 C27 C26 126.3(3)
O14 C27 C26 109.4(3)
O14 C28 H28A 109.5
O14 C28 H28B 109.5
H28A C28 H28B 109.5
O14 C28 H28C 109.5
H28A C28 H28C 109.5
H28B C28 H28C 109.5
C2 Fe1 C3 90.21(16)
C2 Fe1 C1 97.22(15)
C3 Fe1 C1 98.23(15)
C2 Fe1 S2 88.30(11)
C3 Fe1 S2 160.71(12)
C1 Fe1 S2 101.04(10)
C2 Fe1 S1 153.04(11)
C3 Fe1 S1 91.73(11)
C1 Fe1 S1 109.08(10)
S2 Fe1 S1 81.14(3)
C2 Fe1 Fe2 97.43(10)
C3 Fe1 Fe2 105.59(12)
C1 Fe1 Fe2 151.87(10)
S2 Fe1 Fe2 55.63(2)
S1 Fe1 Fe2 56.24(2)
C4 Fe2 C6 96.49(16)
C4 Fe2 C5 91.13(16)
C6 Fe2 C5 99.59(14)
C4 Fe2 S2 88.04(12)
C6 Fe2 S2 100.66(10)
C5 Fe2 S2 159.70(10)
C4 Fe2 S1 154.12(12)
C6 Fe2 S1 108.54(10)
C5 Fe2 S1 91.13(10)
S2 Fe2 S1 81.08(3)
C4 Fe2 Fe1 98.36(11)
C6 Fe2 Fe1 151.21(10)
C5 Fe2 Fe1 104.62(10)
S2 Fe2 Fe1 55.55(2)
S1 Fe2 Fe1 56.21(2)
C8 Fe3 C9 87.84(15)
C8 Fe3 C7 97.73(15)
C9 Fe3 C7 96.93(16)
C8 Fe3 C13 94.01(12)
C9 Fe3 C13 154.12(14)
C7 Fe3 C13 108.35(13)
C8 Fe3 S3 161.65(10)
C9 Fe3 S3 94.34(11)
C7 Fe3 S3 100.09(11)
C13 Fe3 S3 76.23(8)
C8 Fe3 Fe4 105.60(10)
C9 Fe3 Fe4 102.42(12)
C7 Fe3 Fe4 150.03(11)
C13 Fe3 Fe4 52.26(7)
S3 Fe3 Fe4 56.12(2)
C10 Fe4 C11 88.54(17)
C10 Fe4 C12 91.72(16)
C11 Fe4 C12 97.46(15)
C10 Fe4 C13 94.57(13)
C11 Fe4 C13 152.56(14)
C12 Fe4 C13 109.66(12)
C10 Fe4 S3 164.13(12)
C11 Fe4 S3 93.97(12)
C12 Fe4 S3 103.46(10)
C13 Fe4 S3 76.14(7)
C10 Fe4 Fe3 108.42(12)
C11 Fe4 Fe3 100.67(11)
C12 Fe4 Fe3 153.06(10)
C13 Fe4 Fe3 52.53(7)
S3 Fe4 Fe3 55.72(2)
C27 O14 C28 116.6(3)
C13 P1 C20 118.44(12)
C13 P1 C14 119.03(12)
C20 P1 C14 103.59(12)
C13 P1 S1 106.28(9)
C20 P1 S1 103.72(9)
C14 P1 S1 103.91(9)
P1 S1 Fe1 105.61(4)
P1 S1 Fe2 100.24(3)
Fe1 S1 Fe2 67.54(2)
C13 S2 Fe1 113.29(9)
C13 S2 Fe2 112.36(9)
Fe1 S2 Fe2 68.82(3)
C26 S3 Fe3 114.57(11)
C26 S3 Fe4 114.84(11)
Fe3 S3 Fe4 68.16(3)

loop_
_geom_bond_atom_site_label_1
_geom_bond_atom_site_label_2
_geom_bond_distance
C1 O1 1.133(4)
C1 Fe1 1.814(3)
C2 O2 1.147(4)
C2 Fe1 1.787(3)
C3 O3 1.136(4)
C3 Fe1 1.807(4)
C4 O4 1.143(4)
C4 Fe2 1.767(4)
C5 O5 1.136(4)
C5 Fe2 1.814(3)
C6 O6 1.137(4)
C6 Fe2 1.810(3)
C7 O7 1.135(4)
C7 Fe3 1.814(3)
C8 O8 1.146(4)
C8 Fe3 1.785(3)
C9 O9 1.143(4)
C9 Fe3 1.790(4)
C10 O10 1.149(4)
C10 Fe4 1.783(4)
C11 O11 1.140(4)
C11 Fe4 1.788(4)
C12 O12 1.144(4)
C12 Fe4 1.798(3)
C13 P1 1.811(3)
C13 S2 1.817(3)
C13 Fe4 2.058(3)
C13 Fe3 2.066(3)
C14 C15 1.389(4)
C14 C19 1.392(4)
C14 P1 1.844(3)
C15 C16 1.389(4)
C15 H15 0.9300
C16 C17 1.373(5)
C16 H16 0.9300
C17 C18 1.373(5)
C17 H17 0.9300
C18 C19 1.383(4)
C18 H18 0.9300
C19 H19 0.9300
C20 C25 1.391(4)
C20 C21 1.393(4)
C20 P1 1.824(3)
C21 C22 1.383(4)
C21 H21 0.9300
C22 C23 1.373(5)
C22 H22 0.9300
C23 C24 1.384(5)
C23 H23 0.9300
C24 C25 1.387(4)
C24 H24 0.9300
C25 H25 0.9300
C26 C27 1.495(4)
C26 S3 1.822(3)
C26 H26A 0.9700
C26 H26B 0.9700
C27 O13 1.190(4)
C27 O14 1.316(4)
C28 O14 1.439(5)
C28 H28A 0.9600
C28 H28B 0.9600
C28 H28C 0.9600
Fe1 S2 2.2319(8)
Fe1 S1 2.2696(8)
Fe1 Fe2 2.5238(6)
Fe2 S2 2.2339(8)
Fe2 S1 2.2705(8)
Fe3 S3 2.2402(8)
Fe3 Fe4 2.5166(6)
Fe4 S3 2.2509(9)
P1 S1 2.1122(10)
